data_4349859
loop_
_publ_author_name
'Hou, Sheng-Li'
'Dong, Jie'
'Jiao, Zhuo-Hao'
'Jiang, Xiao-Lei'
'Yang, Xiu-Pei'
'Zhao, Bin'

_publ_section_title
;
 Trace water accelerating the CO2 cycloaddition reaction catalyzed by an
 indium--organic framework
;
_journal_issue 7
_journal_name_full 'Inorganic Chemistry Frontiers'
_journal_page_first 1694
_journal_paper_doi 10.1039/C8QI00260F
_journal_volume 5
_journal_year 2018
_chemical_formula_moiety '0.5(C88 H48 In2 N4 O16), H2 O, C2 H8 N'
_chemical_formula_sum 'C46 H34 In N3 O9'
_chemical_formula_weight 887.58
_space_group_crystal_system orthorhombic
_space_group_IT_number 54
_space_group_name_Hall '-P 2a 2ac'
_space_group_name_H-M_alt 'P c c a'
_atom_sites_solution_hydrogens mixed
_audit_creation_date 2018-03-16
_audit_creation_method
;
Olex2 1.2
(compiled 2017.08.10 svn.r3458 for OlexSys, GUI svn.r5381)
;
_audit_update_record
;
2018-03-16 deposited with the CCDC.
2018-05-09 downloaded from the CCDC.
;
_cell_angle_alpha 90
_cell_angle_beta 90
_cell_angle_gamma 90
_cell_formula_units_Z 4
_cell_length_a 11.033(2)
_cell_length_b 12.713(3)
_cell_length_c 36.597(7)
_cell_measurement_reflns_used 6654
_cell_measurement_temperature 386(2)
_cell_measurement_theta_max 27.5
_cell_measurement_theta_min 3.2
_cell_volume 5133.2(18)
_computing_molecular_graphics 'Olex2 (Dolomanov et al., 2009)'
_computing_publication_material 'Olex2 (Dolomanov et al., 2009)'
_computing_structure_refinement 'XL (Sheldrick, 2008)'
_diffrn_ambient_temperature 386.3
_diffrn_measured_fraction_theta_full 0.993
_diffrn_measured_fraction_theta_max 0.992
_diffrn_measurement_device_type 'Bruker P4'
_diffrn_measurement_method '\w scans'
_diffrn_radiation_monochromator graphite
_diffrn_radiation_type MoK\a
_diffrn_radiation_wavelength 0.71073
_diffrn_reflns_av_R_equivalents 0.0600
_diffrn_reflns_av_unetI/netI 0.0327
_diffrn_reflns_Laue_measured_fraction_full 0.993
_diffrn_reflns_Laue_measured_fraction_max 0.992
_diffrn_reflns_limit_h_max 14
_diffrn_reflns_limit_h_min -14
_diffrn_reflns_limit_k_max 16
_diffrn_reflns_limit_k_min -16
_diffrn_reflns_limit_l_max 47
_diffrn_reflns_limit_l_min -47
_diffrn_reflns_number 47450
_diffrn_reflns_point_group_measured_fraction_full 0.993
_diffrn_reflns_point_group_measured_fraction_max 0.992
_diffrn_reflns_theta_full 25.242
_diffrn_reflns_theta_max 27.489
_diffrn_reflns_theta_min 3.205
_exptl_absorpt_coefficient_mu 0.509
_exptl_absorpt_correction_type none
_exptl_crystal_colour Colorless
_exptl_crystal_density_diffrn 1.148
_exptl_crystal_density_method "'not measured'"
_exptl_crystal_description Prism
_exptl_crystal_F_000 1808
_exptl_crystal_size_max 0.2
_exptl_crystal_size_mid 0.2
_exptl_crystal_size_min 0.2
_platon_squeeze_details
;
TITL 0808 in Pcca #54
CELL   11.0330   12.7130   36.5980     90.00     90.00     90.00
SPGR Pcca
# Solvent Accessible Volume =     771.2
# Electrons Found in S.A.V. =     132.9
# Note: Atoms in Void as Cxxx and Qxxx all others
C101 0.750 1.012 0.063 !       2.94 eA-3
C102 0.750 1.002 0.023 !       1.84 eA-3
Q103 0.860 0.026 0.116 !       1.71 eA-3
C104 0.688 0.092 0.062 !       1.57 eA-3
Q105 0.204 0.049 0.086 !       1.32 eA-3
C106 0.849 0.989 0.086 !       1.21 eA-3
Q107 0.782 0.043 0.104 !       1.00 eA-3
C108 0.372 0.987 0.257 !       0.87 eA-3
Q109 0.872 0.099 0.197 !       0.85 eA-3
C110 0.672 0.926 0.230 !       0.84 eA-3
C111 0.276 0.888 0.422 !       0.83 eA-3
Q112 0.797 0.944 0.251 !       0.83 eA-3
C113 0.218 0.052 0.493 !       0.81 eA-3
C114 0.719 0.992 0.241 !       0.78 eA-3
Q115 0.688 0.026 0.400 !       0.76 eA-3
Q116 0.014 0.273 0.303 !       0.75 eA-3
Q117 0.297 0.982 0.116 !       0.71 eA-3
Q118 0.188 0.181 0.229 !       0.69 eA-3
C119 0.640 0.116 0.084 !       0.65 eA-3
Q120 0.077 0.240 0.308 !       0.64 eA-3
Q121 0.907 0.268 0.157 !       0.63 eA-3
Q122 0.408 0.813 0.196 !       0.63 eA-3
Q123 0.516 0.689 0.219 !       0.63 eA-3
Q124 0.221 0.964 0.228 !       0.61 eA-3
Q125 0.682 0.099 0.008 !       0.60 eA-3
Q126 0.518 0.773 0.313 !       0.59 eA-3
Q127 0.797 0.095 0.277 !       0.59 eA-3
Q128 0.876 0.885 0.351 !       0.57 eA-3
Q129 0.206 0.146 0.196 !       0.56 eA-3
Q130 0.283 0.951 0.299 !       0.55 eA-3
Q131 0.185 0.195 0.446 !       0.54 eA-3
Q132 0.690 0.962 0.296 !       0.53 eA-3
Q133 0.472 0.299 0.265 !       0.52 eA-3
Q134 0.718 0.857 0.007 !       0.52 eA-3
Q135 0.621 0.964 0.274 !       0.51 eA-3
Q136 0.922 0.309 0.149 !       0.50 eA-3
;
_refine_diff_density_max 1.414
_refine_diff_density_min -0.497
_refine_diff_density_rms 0.110
_refine_ls_extinction_method none
_refine_ls_goodness_of_fit_ref 1.182
_refine_ls_hydrogen_treatment constr
_refine_ls_matrix_type full
_refine_ls_number_parameters 289
_refine_ls_number_reflns 5862
_refine_ls_number_restraints 25
_refine_ls_restrained_S_all 1.185
_refine_ls_R_factor_all 0.1175
_refine_ls_R_factor_gt 0.0895
_refine_ls_shift/su_max 0.001
_refine_ls_shift/su_mean 0.000
_refine_ls_structure_factor_coef Fsqd
_refine_ls_weighting_details 'w=1/[\s^2^(Fo^2^)+(0.1020P)^2^+15.8444P] where P=(Fo^2^+2Fc^2^)/3'
_refine_ls_weighting_scheme calc
_refine_ls_wR_factor_gt 0.2413
_refine_ls_wR_factor_ref 0.2604
_reflns_Friedel_coverage 0.000
_reflns_number_gt 4124
_reflns_number_total 5862
_reflns_threshold_expression 'I > 2\s(I)'
_cod_data_source_file c8qi00260f2.cif
_cod_data_source_block 0808_sq
_cod_original_cell_volume 5133.3(19)
_cod_database_code 4349859
_shelx_shelxl_version_number 2014/7
_shelx_space_group_comment
;
The symmetry employed for this shelxl refinement is uniquely defined
by the following loop, which should always be used as a source of
symmetry information in preference to the above space-group names.
They are only intended as comments.
;
_olex2_refinement_description
;
1. Fixed Uiso
 At 1.2 times of:
  All C(H) groups, All N(H,H) groups
 At 1.5 times of:
  All C(H,H,H) groups, All O(H,H) groups
2. Restrained distances
 N1-H1B
 0.85 with sigma of 0.02
 C6AA-H1B
 1.7 with sigma of 0.02
 H1A-H1B
 1.6 with sigma of 0.02
 N1-C4
 1.5 with sigma of 0.02
3. Uiso/Uaniso restraints and constraints
C4 \\sim N1 \\sim C6AA: within 2A with sigma of 0.01 and sigma for terminal
atoms of 0.02
4. Rigid body (RIGU) restrains
 C4, N1, C6AA
 with sigma for 1-2 distances of 0.01 and sigma for 1-3 distances of 0.01
5. Others
 Fixed Sof: O8AA(0.5) H8AA(0.5) H8AB(0.5) N1(0.5) H1A(0.5) H1B(0.5) C6AA(0.5)
 H6AA(0.5) H6AB(0.5) H6AC(0.5) C4(0.5) H4A(0.5) H4B(0.5) H4C(0.5)
6.a Riding coordinates:
 O8AA(H8AA,H8AB), N1(H1A,H1B), C4(H4A,H4B,H4C)
6.b Aromatic/amide H refined with riding coordinates:
 C0AA(H0AA), C14(H14), C22(H22), C23(H23), C29(H29), C11(H11), C12(H12),
 C13(H13), C15(H15), C8(H8), C5(H5), C3(H3)
6.c Idealised Me refined as rotating group:
 C6AA(H6AA,H6AB,H6AC)
;
_platon_squeeze_void_probe_radius 1.20
_olex2_submission_special_instructions 'No special instructions were received'

loop_
_space_group_symop_operation_xyz
'x, y, z'
'-x+1/2, -y, z'
'x+1/2, -y, -z+1/2'
'-x, y, -z+1/2'
'-x, -y, -z'
'x-1/2, y, -z'
'-x-1/2, y, z-1/2'
'x, -y, z-1/2'

loop_
_atom_site_label
_atom_site_type_symbol
_atom_site_fract_x
_atom_site_fract_y
_atom_site_fract_z
_atom_site_U_iso_or_equiv
_atom_site_adp_type
_atom_site_occupancy
_atom_site_site_symmetry_order
_atom_site_calc_flag
_atom_site_refinement_flags_posn
_atom_site_refinement_flags_adp
_atom_site_refinement_flags_occupancy
In1 In 0.2500 1.0000 0.09723(2) 0.0463(2) Uani 1 2 d S T P
O2 O 0.1410(4) 0.9419(4) 0.14224(14) 0.0606(12) Uani 1 1 d . . .
N0AA N -0.2500 0.5000 0.1928(2) 0.061(2) Uani 1 2 d S T P
C3AA C -0.1215(5) 0.6525(5) 0.18951(18) 0.0519(15) Uani 1 1 d . . .
C4AA C 0.0112(6) 0.7938(5) 0.14764(19) 0.0529(15) Uani 1 1 d . . .
C0AA C -0.1849(7) 0.5740(6) 0.2495(2) 0.0637(19) Uani 1 1 d . . .
H0AA H -0.1385 0.6242 0.2616 0.076 Uiso 1 1 calc R . .
C1AA C -0.1885(6) 0.5735(6) 0.21171(19) 0.0579(16) Uani 1 1 d . . .
C14 C -0.0995(7) 0.6329(6) 0.1528(2) 0.069(2) Uani 1 1 d . . .
H14 H -0.1281 0.5712 0.1422 0.083 Uiso 1 1 calc R . .
O15 O 0.1076(5) 0.8517(5) 0.09316(15) 0.0753(15) Uani 1 1 d . . .
C19 C 0.0906(5) 0.8661(5) 0.12580(19) 0.0515(15) Uani 1 1 d . . .
C22 C -0.0112(6) 0.8137(6) 0.1842(2) 0.0604(17) Uani 1 1 d . . .
H22 H 0.0203 0.8737 0.1951 0.073 Uiso 1 1 calc R . .
C23 C -0.0355(7) 0.7045(6) 0.1316(2) 0.066(2) Uani 1 1 d . . .
H23 H -0.0241 0.6922 0.1068 0.080 Uiso 1 1 calc R . .
C29 C -0.0795(6) 0.7451(6) 0.20415(19) 0.0589(17) Uani 1 1 d . . .
H29 H -0.0981 0.7614 0.2283 0.071 Uiso 1 1 calc R . .
C5AA C -0.2500 0.5000 0.2695(3) 0.064(3) Uani 1 2 d S T P
O8 O 0.1254(5) 1.1586(5) 0.10220(16) 0.0782(16) Uani 1 1 d . . .
O9 O 0.1427(5) 1.0605(4) 0.05362(14) 0.0703(14) Uani 1 1 d . . .
C2AA C 0.0234(7) 1.2146(6) 0.0483(2) 0.0635(18) Uani 1 1 d . . .
C16 C 0.0993(6) 1.1399(6) 0.0688(2) 0.0612(18) Uani 1 1 d . . .
C10 C -0.1180(7) 1.3505(6) 0.00661(19) 0.066(2) Uani 1 1 d . . .
C11 C -0.0171(8) 1.1846(6) 0.0138(2) 0.078(2) Uani 1 1 d . . .
H11 H 0.0047 1.1193 0.0044 0.093 Uiso 1 1 calc R . .
C12 C -0.0897(8) 1.2517(6) -0.0069(2) 0.076(2) Uani 1 1 d . . .
H12 H -0.1189 1.2303 -0.0296 0.091 Uiso 1 1 calc R . .
C13 C -0.0753(9) 1.3801(6) 0.0415(2) 0.085(3) Uani 1 1 d . . .
H13 H -0.0917 1.4468 0.0506 0.102 Uiso 1 1 calc R . .
C15 C -0.0102(9) 1.3104(7) 0.0614(2) 0.086(3) Uani 1 1 d . . .
H15 H 0.0125 1.3287 0.0851 0.104 Uiso 1 1 calc R . .
N5AA N -0.2500 1.5000 0.0032(2) 0.072(3) Uani 1 2 d S T P
C8 C -0.1889(7) 1.4232(6) -0.0532(2) 0.068(2) Uani 1 1 d . . .
H8 H -0.1476 1.3698 -0.0653 0.081 Uiso 1 1 calc R . .
C9 C -0.1894(7) 1.4260(5) -0.0154(2) 0.0654(19) Uani 1 1 d . . .
C2 C -0.2500 1.5000 -0.1136(3) 0.064(3) Uani 1 2 d S T P
C5 C -0.2468(7) 1.4065(6) -0.1325(2) 0.068(2) Uani 1 1 d . . .
H5 H -0.2450 1.3430 -0.1198 0.082 Uiso 1 1 calc R . .
C8AA C -0.2500 1.5000 -0.0731(3) 0.068(3) Uani 1 2 d S T P
C3 C -0.2464(7) 1.4068(6) -0.1704(2) 0.071(2) Uani 1 1 d . . .
H3 H -0.2437 1.3432 -0.1830 0.085 Uiso 1 1 calc R . .
C7AA C -0.2500 1.5000 -0.1901(3) 0.064(3) Uani 1 2 d S T P
O8AA O 0.1920(16) 1.1471(12) 0.2049(5) 0.145(7) Uani 0.5 1 d . . .
H8AA H 0.2222 1.0949 0.2162 0.217 Uiso 0.5 1 d R . .
H8AB H 0.1160 1.1412 0.2081 0.217 Uiso 0.5 1 d R . .
N1 N -0.0380(16) 1.1565(16) 0.1713(6) 0.122(5) Uani 0.5 1 d D U .
H1A H -0.0198 1.1309 0.1924 0.146 Uiso 0.5 1 d DR . .
H1B H -0.0087 1.1549 0.1498 0.146 Uiso 0.5 1 d DR . .
C6AA C -0.0538(18) 1.2657(18) 0.1713(7) 0.110(6) Uani 0.5 1 d D U .
H6AA H -0.0121 1.2955 0.1507 0.166 Uiso 0.5 1 calc GR . .
H6AB H -0.0214 1.2946 0.1935 0.166 Uiso 0.5 1 calc GR . .
H6AC H -0.1386 1.2818 0.1697 0.166 Uiso 0.5 1 calc GR . .
C4 C -0.145(2) 1.102(3) 0.1521(8) 0.169(9) Uani 0.5 1 d D U .
H4A H -0.2062 1.1541 0.1476 0.254 Uiso 0.5 1 d R . .
H4B H -0.1759 1.0490 0.1681 0.254 Uiso 0.5 1 d R . .
H4C H -0.1203 1.0709 0.1294 0.254 Uiso 0.5 1 d R . .

loop_
_atom_site_aniso_label
_atom_site_aniso_U_11
_atom_site_aniso_U_22
_atom_site_aniso_U_33
_atom_site_aniso_U_23
_atom_site_aniso_U_13
_atom_site_aniso_U_12
In1 0.0591(4) 0.0425(3) 0.0373(3) 0.000 0.000 0.0059(3)
O2 0.052(3) 0.054(3) 0.076(3) 0.006(2) 0.004(2) -0.009(2)
N0AA 0.055(4) 0.066(5) 0.063(5) 0.000 0.000 -0.019(4)
C3AA 0.039(3) 0.057(4) 0.060(4) 0.002(3) -0.004(3) -0.012(3)
C4AA 0.039(3) 0.052(4) 0.067(4) 0.012(3) -0.003(3) 0.002(3)
C0AA 0.068(5) 0.059(4) 0.063(4) 0.001(3) -0.004(3) -0.031(4)
C1AA 0.049(4) 0.061(4) 0.063(4) 0.004(3) -0.004(3) -0.016(3)
C14 0.075(5) 0.062(4) 0.070(4) -0.003(4) 0.001(4) -0.033(4)
O15 0.066(3) 0.091(4) 0.069(3) 0.021(3) -0.002(3) -0.022(3)
C19 0.038(3) 0.053(4) 0.063(4) 0.009(3) -0.005(3) -0.002(3)
C22 0.045(4) 0.059(4) 0.078(5) 0.004(4) -0.001(3) -0.010(3)
C23 0.056(4) 0.083(5) 0.060(4) -0.003(4) 0.008(3) -0.024(4)
C29 0.055(4) 0.064(4) 0.058(4) 0.008(3) 0.007(3) -0.017(3)
C5AA 0.069(6) 0.063(6) 0.060(5) 0.000 0.000 -0.037(5)
O8 0.078(4) 0.073(4) 0.084(4) 0.021(3) -0.009(3) 0.024(3)
O9 0.074(3) 0.058(3) 0.080(3) 0.013(3) -0.001(3) 0.033(3)
C2AA 0.064(4) 0.058(4) 0.068(4) 0.014(3) 0.001(3) 0.027(3)
C16 0.044(4) 0.063(4) 0.077(5) 0.023(4) 0.007(3) 0.018(3)
C10 0.072(5) 0.068(4) 0.059(4) -0.002(3) -0.004(3) 0.036(4)
C11 0.104(6) 0.059(4) 0.070(4) 0.006(4) -0.003(4) 0.043(4)
C12 0.098(6) 0.065(4) 0.066(4) -0.001(4) -0.019(4) 0.038(4)
C13 0.115(7) 0.061(5) 0.080(5) -0.010(4) -0.016(5) 0.054(5)
C15 0.108(7) 0.081(6) 0.071(5) 0.000(4) -0.014(5) 0.049(5)
N5AA 0.092(6) 0.067(5) 0.058(5) 0.000 0.000 0.044(5)
C8 0.080(5) 0.061(4) 0.063(4) -0.006(3) -0.007(4) 0.043(4)
C9 0.079(5) 0.051(4) 0.065(4) -0.001(3) -0.005(4) 0.032(4)
C2 0.071(6) 0.066(6) 0.055(5) 0.000 0.000 0.030(6)
C5 0.082(5) 0.059(4) 0.063(4) 0.006(3) 0.013(4) 0.041(4)
C8AA 0.076(7) 0.065(6) 0.064(6) 0.000 0.000 0.044(6)
C3 0.085(5) 0.062(4) 0.066(4) -0.008(3) -0.011(4) 0.039(4)
C7AA 0.066(6) 0.059(6) 0.066(6) 0.000 0.000 0.028(5)
O8AA 0.133(13) 0.086(10) 0.22(2) 0.062(12) 0.020(13) -0.020(10)
N1 0.095(10) 0.152(13) 0.118(12) -0.020(12) 0.010(10) -0.006(11)
C6AA 0.066(10) 0.126(14) 0.139(14) -0.030(13) 0.029(10) 0.021(10)
C4 0.108(15) 0.190(19) 0.209(19) 0.007(16) 0.004(14) -0.013(15)

loop_
_atom_type_symbol
_atom_type_description
_atom_type_scat_dispersion_real
_atom_type_scat_dispersion_imag
_atom_type_scat_source
C C 0.0033 0.0016 'International Tables Vol C Tables 4.2.6.8 and 6.1.1.4'
H H 0.0000 0.0000 'International Tables Vol C Tables 4.2.6.8 and 6.1.1.4'
In In -0.7276 1.3100 'International Tables Vol C Tables 4.2.6.8 and 6.1.1.4'
N N 0.0061 0.0033 'International Tables Vol C Tables 4.2.6.8 and 6.1.1.4'
O O 0.0106 0.0060 'International Tables Vol C Tables 4.2.6.8 and 6.1.1.4'

loop_
_geom_angle_atom_site_label_1
_geom_angle_atom_site_label_2
_geom_angle_atom_site_label_3
_geom_angle
_geom_angle_site_symmetry_1
_geom_angle_site_symmetry_3
O2 In1 O2 81.2(3) . 2_575
O2 In1 O15 55.29(18) 2_575 2_575
O2 In1 O15 131.40(18) 2_575 .
O2 In1 O15 131.40(18) . 2_575
O2 In1 O15 55.29(18) . .
O2 In1 C19 28.1(2) 2_575 2_575
O2 In1 C19 28.1(2) . .
O2 In1 C19 106.6(2) 2_575 .
O2 In1 C19 106.6(2) . 2_575
O2 In1 O8 84.99(19) 2_575 2_575
O2 In1 O8 84.99(19) . .
O2 In1 O8 88.53(19) . 2_575
O2 In1 O8 88.53(19) 2_575 .
O2 In1 C16 100.3(2) 2_575 2_575
O2 In1 C16 100.3(2) . .
O2 In1 C16 114.7(2) . 2_575
O2 In1 C16 114.7(2) 2_575 .
O15 In1 O15 173.1(2) 2_575 .
O15 In1 C19 159.5(2) 2_575 .
O15 In1 C19 27.27(18) . .
O15 In1 C19 27.27(18) 2_575 2_575
O15 In1 C19 159.5(2) . 2_575
O15 In1 C16 82.1(2) 2_575 .
O15 In1 C16 95.2(2) 2_575 2_575
O15 In1 C16 95.2(2) . .
O15 In1 C16 82.1(2) . 2_575
C19 In1 C19 133.7(3) . 2_575
O8 In1 O15 106.1(2) 2_575 2_575
O8 In1 O15 106.1(2) . .
O8 In1 O15 74.4(2) . 2_575
O8 In1 O15 74.4(2) 2_575 .
O8 In1 C19 79.3(2) . 2_575
O8 In1 C19 79.3(2) 2_575 .
O8 In1 C19 97.3(2) 2_575 2_575
O8 In1 C19 97.3(2) . .
O8 In1 O8 171.5(3) 2_575 .
O8 In1 C16 28.7(2) . .
O8 In1 C16 159.3(3) 2_575 .
O8 In1 C16 159.3(3) . 2_575
O8 In1 C16 28.7(2) 2_575 2_575
O9 In1 O2 112.6(2) 2_575 2_575
O9 In1 O2 112.6(2) . .
O9 In1 O2 138.9(2) . 2_575
O9 In1 O2 138.9(2) 2_575 .
O9 In1 O15 91.9(2) . 2_575
O9 In1 O15 82.9(2) . .
O9 In1 O15 91.9(2) 2_575 .
O9 In1 O15 82.9(2) 2_575 2_575
O9 In1 C19 115.5(2) 2_575 .
O9 In1 C19 99.1(2) . .
O9 In1 C19 99.1(2) 2_575 2_575
O9 In1 C19 115.5(2) . 2_575
O9 In1 O8 131.69(19) . 2_575
O9 In1 O8 56.39(19) . .
O9 In1 O8 56.39(19) 2_575 2_575
O9 In1 O8 131.69(19) 2_575 .
O9 In1 O9 83.0(3) 2_575 .
O9 In1 C16 107.3(2) 2_575 .
O9 In1 C16 107.2(2) . 2_575
O9 In1 C16 27.7(2) . .
O9 In1 C16 27.7(2) 2_575 2_575
C16 In1 C19 99.7(2) . .
C16 In1 C19 99.7(2) 2_575 2_575
C16 In1 C19 98.0(2) 2_575 .
C16 In1 C19 98.0(2) . 2_575
C16 In1 C16 133.7(4) . 2_575
C19 O2 In1 98.2(4) . .
C1AA N0AA C1AA 118.0(9) 2_465 .
C14 C3AA C1AA 119.6(6) . .
C29 C3AA C1AA 122.2(6) . .
C29 C3AA C14 118.2(6) . .
C22 C4AA C19 120.5(6) . .
C23 C4AA C19 119.8(6) . .
C23 C4AA C22 119.7(6) . .
C1AA C0AA C5AA 120.5(7) . .
N0AA C1AA C3AA 115.9(6) . .
N0AA C1AA C0AA 122.2(6) . .
C0AA C1AA C3AA 121.9(6) . .
C23 C14 C3AA 120.7(7) . .
C19 O15 In1 85.7(4) . .
O2 C19 In1 53.8(3) . .
O2 C19 C4AA 118.0(6) . .
C4AA C19 In1 170.7(5) . .
O15 C19 In1 67.1(4) . .
O15 C19 O2 120.7(6) . .
O15 C19 C4AA 121.2(6) . .
C29 C22 C4AA 119.9(7) . .
C4AA C23 C14 119.6(7) . .
C22 C29 C3AA 121.7(7) . .
C0AA C5AA C0AA 116.6(9) . 2_465
C0AA C5AA C7AA 121.7(5) 2_465 7_546
C0AA C5AA C7AA 121.7(5) . 7_546
C16 O8 In1 84.4(4) . .
C16 O9 In1 100.0(5) . .
C11 C2AA C16 117.8(7) . .
C15 C2AA C16 123.6(7) . .
C15 C2AA C11 118.5(7) . .
O8 C16 In1 66.9(4) . .
O8 C16 C2AA 119.6(7) . .
O9 C16 In1 52.4(3) . .
O9 C16 O8 119.2(6) . .
O9 C16 C2AA 121.1(7) . .
C2AA C16 In1 172.5(6) . .
C12 C10 C13 119.4(6) . .
C12 C10 C9 120.8(7) . .
C13 C10 C9 119.8(6) . .
C12 C11 C2AA 120.7(7) . .
C10 C12 C11 119.3(7) . .
C15 C13 C10 119.3(7) . .
C13 C15 C2AA 122.7(8) . .
C9 N5AA C9 118.8(9) . 2_485
C9 C8 C8AA 120.1(7) . .
N5AA C9 C10 116.3(7) . .
N5AA C9 C8 122.0(6) . .
C8 C9 C10 121.7(6) . .
C5 C2 C5 119.7(9) 2_485 .
C5 C2 C8AA 120.2(5) 2_485 .
C5 C2 C8AA 120.2(5) . .
C2 C5 C3 120.0(7) . .
C8 C8AA C8 117.0(10) . 2_485
C8 C8AA C2 121.5(5) . .
C8 C8AA C2 121.5(5) 2_485 .
C7AA C3 C5 121.4(7) . .
C3 C7AA C5AA 121.2(5) 2_485 7_565
C3 C7AA C5AA 121.2(5) . 7_565
C3 C7AA C3 117.6(10) 2_485 .
C6AA N1 C4 110(2) . .

loop_
_geom_bond_atom_site_label_1
_geom_bond_atom_site_label_2
_geom_bond_distance
_geom_bond_site_symmetry_2
In1 O2 2.169(5) .
In1 O2 2.170(5) 2_575
In1 O15 2.458(5) .
In1 O15 2.458(5) 2_575
In1 C19 2.662(6) .
In1 C19 2.662(6) 2_575
In1 O8 2.447(5) 2_575
In1 O8 2.447(5) .
In1 O9 2.130(5) 2_575
In1 O9 2.130(5) .
In1 C16 2.649(6) .
In1 C16 2.649(6) 2_575
O2 C19 1.265(8) .
N0AA C1AA 1.347(8) 2_465
N0AA C1AA 1.347(8) .
C3AA C1AA 1.489(9) .
C3AA C14 1.389(9) .
C3AA C29 1.373(9) .
C4AA C19 1.501(9) .
C4AA C22 1.384(10) .
C4AA C23 1.377(10) .
C0AA C1AA 1.383(10) .
C0AA C5AA 1.392(8) .
C14 C23 1.387(10) .
O15 C19 1.223(8) .
C22 C29 1.365(9) .
C5AA C0AA 1.392(8) 2_465
C5AA C7AA 1.481(14) 7_546
O8 C16 1.280(9) .
O9 C16 1.248(9) .
C2AA C16 1.470(9) .
C2AA C11 1.395(11) .
C2AA C15 1.360(10) .
C10 C12 1.386(10) .
C10 C13 1.410(11) .
C10 C9 1.482(9) .
C11 C12 1.394(9) .
C13 C15 1.356(10) .
N5AA C9 1.340(8) 2_485
N5AA C9 1.340(8) .
C8 C9 1.382(10) .
C8 C8AA 1.392(9) .
C2 C5 1.376(9) .
C2 C5 1.376(9) 2_485
C2 C8AA 1.482(15) .
C5 C3 1.390(11) .
C8AA C8 1.392(9) 2_485
C3 C7AA 1.386(10) .
C7AA C5AA 1.481(14) 7_565
C7AA C3 1.386(10) 2_485
N1 C6AA 1.40(2) .
N1 C4 1.533(18) .

loop_
_platon_squeeze_void_nr
_platon_squeeze_void_average_x
_platon_squeeze_void_average_y
_platon_squeeze_void_average_z
_platon_squeeze_void_volume
_platon_squeeze_void_count_electrons
_platon_squeeze_void_content
1 -0.018 0.000 0.250 76 9 ' '
2 0.000 0.400 0.250 7 0 ' '
3 -0.015 0.000 0.750 76 9 ' '
4 0.000 0.600 0.750 7 0 ' '
5 0.250 1.000 0.443 139 29 ' '
6 0.250 0.000 0.943 139 29 ' '
7 0.500 0.600 0.250 7 0 ' '
8 0.500 0.400 0.750 7 0 ' '
9 0.750 0.000 0.057 139 29 ' '
10 0.750 1.000 0.557 139 29 ' '
